data_4020469
loop_
_publ_author_name
'Pranjal K. Baruah'
'Rajesh Gonnade'
'Usha D. Phalgune'
'Gangadhar J. Sanjayan'

_journal_name_full 'Journal of Organic Chemistry'
_journal_page_first 6461
_journal_page_last 6467
_journal_paper_doi 10.1021/jo0508705
_journal_volume 70
_journal_year 2005
_chemical_formula_moiety 'C21 H24 N4 O5'
_chemical_formula_sum 'C21 H24 N4 O5'
_chemical_formula_weight 412.44
_space_group_IT_number 2
_symmetry_cell_setting triclinic
_symmetry_space_group_name_Hall '-P 1'
_symmetry_space_group_name_H-M 'P -1'
_cell_angle_alpha 98.58(3)
_cell_angle_beta 108.43(2)
_cell_angle_gamma 100.28(2)
_cell_formula_units_Z 4
_cell_length_a 12.065(9)
_cell_length_b 13.786(10)
_cell_length_c 14.428(10)
_cell_measurement_temperature 406(2)
_cell_volume 2185(3)
_diffrn_ambient_temperature 406(2)
_exptl_crystal_density_diffrn 1.254
_cod_depositor_comments
;
The following automatic conversions were performed:
'_symmetry_cell_setting' value 'Triclinic' changed to 'triclinic'
according to '/home/saulius/struct/CIF-dictionaries/cif_core.dic'
dictionary named 'cif_core.dic' version 2.4.1 from 2010-06-29.

Automatic conversion script
Id: cif_fix_enum 1527 2010-12-29 10:47:43Z saulius 
;
_cod_database_code 4020469

loop_
_symmetry_equiv_pos_as_xyz
'x, y, z'
'-x, -y, -z'

loop_
_atom_site_label
_atom_site_type_symbol
_atom_site_fract_x
_atom_site_fract_y
_atom_site_fract_z
_atom_site_U_iso_or_equiv
_atom_site_adp_type
_atom_site_occupancy
_atom_site_symmetry_multiplicity
_atom_site_calc_flag
_atom_site_refinement_flags
_atom_site_disorder_assembly
_atom_site_disorder_group
O1A O 0.2512(2) 1.32431(17) 0.19788(19) 0.0585(7) Uani 1 1 d . . .
O2A O 0.2471(4) 1.0850(2) 0.4024(2) 0.0901(11) Uani 1 1 d . . .
O3A O 0.3076(3) 1.10427(18) -0.01133(19) 0.0686(8) Uani 1 1 d . . .
O4A O 0.3959(3) 0.76692(18) -0.0211(2) 0.0628(7) Uani 1 1 d . . .
O5A O 0.4633(2) 0.69871(17) -0.13702(19) 0.0577(7) Uani 1 1 d . . .
N1A N 0.2714(3) 1.0497(2) 0.2542(2) 0.0535(8) Uani 1 1 d . . .
N3A N 0.2819(3) 1.17005(19) 0.1573(2) 0.0459(7) Uani 1 1 d . . .
N13A N 0.3060(3) 1.00460(18) 0.1084(2) 0.0457(7) Uani 1 1 d . . .
N15A N 0.3485(3) 0.9477(2) -0.0288(2) 0.0459(7) Uani 1 1 d . . .
C2A C 0.2859(3) 1.0736(2) 0.1690(2) 0.0433(8) Uani 1 1 d . . .
C4A C 0.2561(3) 1.2428(2) 0.2186(2) 0.0436(8) Uani 1 1 d . . .
C5A C 0.2308(3) 1.2146(2) 0.3090(2) 0.0468(9) Uani 1 1 d . . .
C6A C 0.2517(4) 1.1127(3) 0.3275(3) 0.0553(10) Uani 1 1 d . . .
C7A C 0.3101(4) 1.2983(3) 0.4030(3) 0.0542(9) Uani 1 1 d . . .
H7A H 0.2893 1.3619 0.3940 0.065 Uiso 1 1 calc R . .
H7B H 0.2926 1.2819 0.4607 0.065 Uiso 1 1 calc R . .
C8A C 0.4415(5) 1.3107(4) 0.4230(3) 0.0816(14) Uani 1 1 d . . .
H8A H 0.4771 1.2592 0.4431 0.098 Uiso 1 1 calc R . .
C9A C 0.5094(6) 1.3929(6) 0.4131(5) 0.130(3) Uani 1 1 d . . .
H9B H 0.4752 1.4451 0.3931 0.156 Uiso 1 1 calc R . .
H9A H 0.5911 1.3981 0.4262 0.156 Uiso 1 1 calc R . .
C10A C 0.0953(4) 1.2114(3) 0.2906(3) 0.0636(11) Uani 1 1 d . . .
H10A H 0.0777 1.1986 0.3494 0.076 Uiso 1 1 calc R . .
H10B H 0.0806 1.2767 0.2810 0.076 Uiso 1 1 calc R . .
C11A C 0.0120(5) 1.1311(5) 0.2006(4) 0.0948(16) Uani 1 1 d . . .
H11A H -0.0080 1.0663 0.2110 0.114 Uiso 1 1 calc R . .
C12A C -0.0316(6) 1.1424(7) 0.1160(6) 0.135(3) Uani 1 1 d . . .
H12A H -0.0144 1.2058 0.1018 0.162 Uiso 1 1 calc R . .
H12B H -0.0823 1.0877 0.0654 0.162 Uiso 1 1 calc R . .
C14A C 0.3200(3) 1.0265(2) 0.0202(2) 0.0442(8) Uani 1 1 d . . .
C16A C 0.3631(3) 0.9355(2) -0.1229(2) 0.0423(8) Uani 1 1 d . . .
C17A C 0.3466(4) 1.0062(3) -0.1832(3) 0.0586(10) Uani 1 1 d . . .
H17A H 0.3275 1.0654 -0.1603 0.070 Uiso 1 1 calc R . .
C18A C 0.3583(4) 0.9896(3) -0.2756(3) 0.0639(11) Uani 1 1 d . . .
H18A H 0.3467 1.0376 -0.3143 0.077 Uiso 1 1 calc R . .
C19A C 0.3874(4) 0.9016(3) -0.3122(3) 0.0611(10) Uani 1 1 d . . .
H19A H 0.3930 0.8898 -0.3756 0.073 Uiso 1 1 calc R . .
C20A C 0.4078(3) 0.8323(3) -0.2524(3) 0.0544(9) Uani 1 1 d . . .
H20A H 0.4294 0.7744 -0.2755 0.065 Uiso 1 1 calc R . .
C21A C 0.3967(3) 0.8468(2) -0.1576(2) 0.0429(8) Uani 1 1 d . . .
C22A C 0.4171(3) 0.7689(2) -0.0980(3) 0.0468(8) Uani 1 1 d . . .
C23A C 0.4831(4) 0.6140(3) -0.0870(3) 0.0617(11) Uani 1 1 d . . .
H23A H 0.4218 0.5977 -0.0568 0.074 Uiso 1 1 calc R . .
C24A C 0.6052(5) 0.6441(3) -0.0078(4) 0.0784(13) Uani 1 1 d . . .
H24A H 0.6651 0.6564 -0.0382 0.118 Uiso 1 1 calc R . .
H24B H 0.6174 0.5908 0.0273 0.118 Uiso 1 1 calc R . .
H24C H 0.6118 0.7045 0.0384 0.118 Uiso 1 1 calc R . .
C25A C 0.4681(4) 0.5268(3) -0.1699(4) 0.0807(14) Uani 1 1 d . . .
H25A H 0.3883 0.5119 -0.2186 0.121 Uiso 1 1 calc R . .
H25B H 0.4807 0.4686 -0.1428 0.121 Uiso 1 1 calc R . .
H25C H 0.5259 0.5444 -0.2013 0.121 Uiso 1 1 calc R . .
H1A H 0.274(3) 0.987(3) 0.257(3) 0.055(10) Uiso 1 1 d . . .
H3A H 0.288(3) 1.184(2) 0.101(3) 0.043(9) Uiso 1 1 d . . .
H15A H 0.364(3) 0.891(3) 0.003(3) 0.061(11) Uiso 1 1 d . . .
O1B O 0.2364(3) 0.83851(18) 0.2935(2) 0.0734(9) Uani 1 1 d . . .
O2B O 0.2580(3) 0.5408(2) 0.0943(2) 0.0776(9) Uani 1 1 d . . .
O3B O 0.1749(3) 0.66473(17) 0.49884(19) 0.0646(8) Uani 1 1 d . . .
O4B O 0.1159(3) 0.30675(17) 0.52491(19) 0.0622(7) Uani 1 1 d . . .
O5B O 0.0576(2) 0.25690(17) 0.64651(18) 0.0568(7) Uani 1 1 d . . .
N1B N 0.2275(3) 0.5417(2) 0.2405(2) 0.0495(8) Uani 1 1 d . . .
N3B N 0.2117(3) 0.6874(2) 0.3355(2) 0.0494(8) Uani 1 1 d . . .
N13B N 0.1891(3) 0.53042(18) 0.38519(19) 0.0418(7) Uani 1 1 d . . .
N15B N 0.1526(3) 0.5042(2) 0.52567(19) 0.0419(7) Uani 1 1 d . . .
C2B C 0.2078(3) 0.5864(2) 0.3238(2) 0.0387(7) Uani 1 1 d . . .
C4B C 0.2355(3) 0.7490(2) 0.2741(3) 0.0490(9) Uani 1 1 d . . .
C5B C 0.2634(3) 0.7033(2) 0.1841(3) 0.0487(9) Uani 1 1 d . . .
C6B C 0.2483(4) 0.5888(3) 0.1679(3) 0.0520(9) Uani 1 1 d . . .
C7B C 0.3954(3) 0.7543(3) 0.2002(3) 0.0554(9) Uani 1 1 d . . .
H7C H 0.4154 0.7235 0.1446 0.066 Uiso 1 1 calc R . .
H7D H 0.4010 0.8250 0.1987 0.066 Uiso 1 1 calc R . .
C8B C 0.4865(5) 0.7477(4) 0.2948(4) 0.0860(15) Uani 1 1 d . . .
H8B H 0.4682 0.7603 0.3528 0.103 Uiso 1 1 calc R . .
C9B C 0.5873(8) 0.7265(5) 0.3040(5) 0.135(3) Uani 1 1 d . . .
H9D H 0.6094 0.7133 0.2481 0.162 Uiso 1 1 calc R . .
H9C H 0.6388 0.7241 0.3667 0.162 Uiso 1 1 calc R . .
C10B C 0.1780(3) 0.7273(3) 0.0888(3) 0.0537(9) Uani 1 1 d . . .
H10C H 0.1883 0.8000 0.0983 0.064 Uiso 1 1 calc R . .
H10D H 0.2010 0.7045 0.0322 0.064 Uiso 1 1 calc R . .
C11B C 0.0489(5) 0.6790(5) 0.0651(4) 0.0943(17) Uani 1 1 d . . .
H11B H 0.0304 0.6087 0.0498 0.113 Uiso 1 1 calc R . .
C12B C -0.0345(7) 0.7137(10) 0.0622(6) 0.189(5) Uani 1 1 d . . .
H12D H -0.0243 0.7835 0.0765 0.227 Uiso 1 1 calc R . .
H12C H -0.1103 0.6714 0.0457 0.227 Uiso 1 1 calc R . .
C14B C 0.1717(3) 0.5745(2) 0.4720(2) 0.0408(8) Uani 1 1 d . . .
C16B C 0.1395(3) 0.5183(2) 0.6200(2) 0.0406(8) Uani 1 1 d . . .
C17B C 0.1505(3) 0.6139(2) 0.6769(3) 0.0500(9) Uani 1 1 d . . .
H17B H 0.1642 0.6710 0.6511 0.060 Uiso 1 1 calc R . .
C18B C 0.1413(4) 0.6240(3) 0.7699(3) 0.0598(10) Uani 1 1 d . . .
H18B H 0.1486 0.6880 0.8061 0.072 Uiso 1 1 calc R . .
C19B C 0.1212(4) 0.5406(3) 0.8112(3) 0.0634(11) Uani 1 1 d . . .
H19B H 0.1176 0.5488 0.8753 0.076 Uiso 1 1 calc R . .
C20B C 0.1066(4) 0.4452(3) 0.7558(3) 0.0565(10) Uani 1 1 d . . .
H20B H 0.0920 0.3891 0.7828 0.068 Uiso 1 1 calc R . .
C21B C 0.1135(3) 0.4315(2) 0.6596(2) 0.0412(8) Uani 1 1 d . . .
C22B C 0.0968(3) 0.3277(2) 0.6031(3) 0.0453(8) Uani 1 1 d . . .
C23B C 0.0385(4) 0.1504(3) 0.5997(3) 0.0634(11) Uani 1 1 d . . .
H23B H 0.0991 0.1426 0.5690 0.076 Uiso 1 1 calc R . .
C24B C -0.0847(5) 0.1149(3) 0.5220(4) 0.0831(14) Uani 1 1 d . . .
H24D H -0.1433 0.1235 0.5526 0.125 Uiso 1 1 calc R . .
H24E H -0.0985 0.0447 0.4922 0.125 Uiso 1 1 calc R . .
H24F H -0.0914 0.1536 0.4713 0.125 Uiso 1 1 calc R . .
C25B C 0.0539(6) 0.0953(4) 0.6840(4) 0.0955(17) Uani 1 1 d . . .
H25D H 0.1319 0.1240 0.7346 0.143 Uiso 1 1 calc R . .
H25E H 0.0467 0.0251 0.6586 0.143 Uiso 1 1 calc R . .
H25F H -0.0071 0.1017 0.7124 0.143 Uiso 1 1 calc R . .
H1B H 0.219(3) 0.472(3) 0.232(2) 0.047(9) Uiso 1 1 d . . .
H3B H 0.188(3) 0.707(2) 0.380(2) 0.033(8) Uiso 1 1 d . . .
H15B H 0.140(4) 0.436(4) 0.494(4) 0.097(16) Uiso 1 1 d . . .

loop_
_atom_site_aniso_label
_atom_site_aniso_U_11
_atom_site_aniso_U_22
_atom_site_aniso_U_33
_atom_site_aniso_U_23
_atom_site_aniso_U_13
_atom_site_aniso_U_12
O1A 0.092(2) 0.0395(13) 0.0605(15) 0.0137(11) 0.0444(15) 0.0223(12)
O2A 0.177(4) 0.0630(17) 0.0641(18) 0.0277(14) 0.075(2) 0.0420(19)
O3A 0.124(3) 0.0440(14) 0.0580(15) 0.0152(12) 0.0528(17) 0.0290(14)
O4A 0.097(2) 0.0544(14) 0.0640(16) 0.0209(12) 0.0558(16) 0.0274(14)
O5A 0.0815(19) 0.0457(13) 0.0661(16) 0.0158(11) 0.0470(15) 0.0240(12)
N1A 0.082(2) 0.0365(15) 0.0517(17) 0.0144(13) 0.0339(17) 0.0152(14)
N3A 0.069(2) 0.0343(13) 0.0410(15) 0.0072(12) 0.0301(15) 0.0093(12)
N13A 0.0591(19) 0.0340(13) 0.0479(16) 0.0040(11) 0.0277(14) 0.0089(12)
N15A 0.057(2) 0.0426(15) 0.0419(15) 0.0053(12) 0.0243(14) 0.0123(13)
C2A 0.054(2) 0.0348(15) 0.0422(17) 0.0039(13) 0.0226(16) 0.0059(14)
C4A 0.054(2) 0.0348(16) 0.0456(18) 0.0060(13) 0.0231(17) 0.0115(14)
C5A 0.063(2) 0.0412(17) 0.0419(18) 0.0068(14) 0.0286(18) 0.0117(15)
C6A 0.081(3) 0.0471(19) 0.046(2) 0.0106(16) 0.034(2) 0.0139(18)
C7A 0.070(3) 0.0512(19) 0.0421(19) 0.0002(15) 0.0258(19) 0.0143(17)
C8A 0.077(3) 0.098(4) 0.056(3) -0.011(2) 0.017(2) 0.020(3)
C9A 0.076(4) 0.168(7) 0.102(4) -0.031(4) 0.025(3) -0.020(4)
C10A 0.061(3) 0.076(3) 0.058(2) 0.011(2) 0.030(2) 0.012(2)
C11A 0.092(4) 0.112(4) 0.079(4) 0.025(3) 0.036(3) 0.008(3)
C12A 0.100(5) 0.190(8) 0.101(5) 0.035(5) 0.031(4) 0.011(5)
C14A 0.052(2) 0.0355(16) 0.0463(18) 0.0041(14) 0.0243(17) 0.0052(14)
C16A 0.043(2) 0.0408(16) 0.0395(17) 0.0033(13) 0.0168(15) 0.0026(14)
C17A 0.081(3) 0.053(2) 0.050(2) 0.0106(16) 0.030(2) 0.0241(19)
C18A 0.083(3) 0.065(2) 0.049(2) 0.0188(18) 0.026(2) 0.022(2)
C19A 0.081(3) 0.066(2) 0.0412(19) 0.0102(17) 0.028(2) 0.017(2)
C20A 0.069(3) 0.0493(19) 0.049(2) 0.0034(16) 0.0320(19) 0.0104(17)
C21A 0.044(2) 0.0390(16) 0.0437(18) 0.0025(13) 0.0202(16) 0.0021(14)
C22A 0.050(2) 0.0414(17) 0.053(2) 0.0037(15) 0.0284(18) 0.0071(15)
C23A 0.082(3) 0.0454(19) 0.083(3) 0.0250(19) 0.054(3) 0.0209(19)
C24A 0.099(4) 0.066(3) 0.089(3) 0.036(2) 0.045(3) 0.028(2)
C25A 0.097(4) 0.053(2) 0.108(4) 0.012(2) 0.057(3) 0.021(2)
O1B 0.135(3) 0.0394(13) 0.0765(18) 0.0241(12) 0.0690(19) 0.0302(15)
O2B 0.148(3) 0.0574(15) 0.0585(16) 0.0190(13) 0.0677(18) 0.0401(17)
O3B 0.117(2) 0.0401(13) 0.0561(15) 0.0153(11) 0.0512(16) 0.0246(13)
O4B 0.101(2) 0.0460(13) 0.0639(16) 0.0155(12) 0.0595(16) 0.0197(13)
O5B 0.086(2) 0.0441(13) 0.0593(15) 0.0204(11) 0.0460(14) 0.0178(12)
N1B 0.082(2) 0.0355(15) 0.0433(16) 0.0104(12) 0.0365(16) 0.0170(14)
N3B 0.081(2) 0.0366(14) 0.0475(17) 0.0135(12) 0.0403(17) 0.0201(14)
N13B 0.0576(18) 0.0354(13) 0.0394(14) 0.0113(11) 0.0256(14) 0.0101(12)
N15B 0.0548(18) 0.0392(14) 0.0369(14) 0.0109(11) 0.0228(13) 0.0094(12)
C2B 0.046(2) 0.0378(15) 0.0363(16) 0.0106(13) 0.0187(15) 0.0112(13)
C4B 0.074(3) 0.0374(17) 0.0469(19) 0.0160(14) 0.0324(19) 0.0159(16)
C5B 0.072(3) 0.0418(17) 0.0483(19) 0.0191(15) 0.0352(19) 0.0192(16)
C6B 0.075(3) 0.0477(18) 0.0469(19) 0.0167(15) 0.0324(19) 0.0236(17)
C7B 0.060(3) 0.064(2) 0.050(2) 0.0202(17) 0.0270(19) 0.0141(18)
C8B 0.078(4) 0.124(4) 0.077(3) 0.042(3) 0.039(3) 0.036(3)
C9B 0.162(8) 0.139(6) 0.099(5) 0.032(4) 0.029(5) 0.051(5)
C10B 0.066(3) 0.0505(19) 0.054(2) 0.0218(16) 0.029(2) 0.0138(17)
C11B 0.069(4) 0.130(4) 0.103(4) 0.074(4) 0.033(3) 0.026(3)
C12B 0.096(6) 0.364(15) 0.163(7) 0.174(9) 0.057(6) 0.076(8)
C14B 0.052(2) 0.0384(16) 0.0371(16) 0.0106(13) 0.0212(16) 0.0118(14)
C16B 0.044(2) 0.0449(17) 0.0340(16) 0.0065(13) 0.0188(15) 0.0058(14)
C17B 0.061(2) 0.0404(17) 0.0453(19) 0.0054(14) 0.0214(17) 0.0037(15)
C18B 0.074(3) 0.053(2) 0.047(2) -0.0066(16) 0.028(2) 0.0038(18)
C19B 0.080(3) 0.069(2) 0.0393(19) -0.0017(17) 0.033(2) 0.002(2)
C20B 0.072(3) 0.058(2) 0.047(2) 0.0147(16) 0.0341(19) 0.0084(18)
C21B 0.049(2) 0.0433(17) 0.0355(16) 0.0113(13) 0.0205(15) 0.0084(14)
C22B 0.055(2) 0.0463(17) 0.0490(19) 0.0204(15) 0.0307(17) 0.0154(15)
C23B 0.100(4) 0.0438(19) 0.076(3) 0.0245(18) 0.059(3) 0.031(2)
C24B 0.111(4) 0.046(2) 0.097(3) 0.007(2) 0.049(3) 0.017(2)
C25B 0.144(5) 0.067(3) 0.113(4) 0.049(3) 0.070(4) 0.048(3)

loop_
_geom_bond_atom_site_label_1
_geom_bond_atom_site_label_2
_geom_bond_distance
_geom_bond_site_symmetry_2
_geom_bond_publ_flag
O1A C4A 1.211(4) . ?
O2A C6A 1.213(4) . ?
O3A C14A 1.240(4) . ?
O4A C22A 1.218(4) . ?
O5A C22A 1.339(4) . ?
O5A C23A 1.477(4) . ?
N1A C2A 1.373(4) . ?
N1A C6A 1.374(4) . ?
N1A H1A 0.88(4) . ?
N3A C2A 1.373(4) . ?
N3A C4A 1.381(4) . ?
N3A H3A 0.89(4) . ?
N13A C2A 1.302(4) . ?
N13A C14A 1.405(4) . ?
N15A C14A 1.363(4) . ?
N15A C16A 1.413(4) . ?
N15A H15A 0.98(4) . ?
C4A C5A 1.518(5) . ?
C5A C6A 1.518(5) . ?
C5A C7A 1.551(5) . ?
C5A C10A 1.563(5) . ?
C7A C8A 1.492(6) . ?
C7A H7A 0.9700 . ?
C7A H7B 0.9700 . ?
C8A C9A 1.329(9) . ?
C8A H8A 0.9300 . ?
C9A H9B 0.9300 . ?
C9A H9A 0.9300 . ?
C10A C11A 1.506(7) . ?
C10A H10A 0.9700 . ?
C10A H10B 0.9700 . ?
C11A C12A 1.213(8) . ?
C11A H11A 0.9300 . ?
C12A H12A 0.9300 . ?
C12A H12B 0.9300 . ?
C16A C17A 1.400(5) . ?
C16A C21A 1.425(4) . ?
C17A C18A 1.374(5) . ?
C17A H17A 0.9300 . ?
C18A C19A 1.397(5) . ?
C18A H18A 0.9300 . ?
C19A C20A 1.384(5) . ?
C19A H19A 0.9300 . ?
C20A C21A 1.403(5) . ?
C20A H20A 0.9300 . ?
C21A C22A 1.480(5) . ?
C23A C24A 1.492(6) . ?
C23A C25A 1.506(6) . ?
C23A H23A 0.9800 . ?
C24A H24A 0.9600 . ?
C24A H24B 0.9600 . ?
C24A H24C 0.9600 . ?
C25A H25A 0.9600 . ?
C25A H25B 0.9600 . ?
C25A H25C 0.9600 . ?
O1B C4B 1.221(4) . ?
O2B C6B 1.215(4) . ?
O3B C14B 1.236(4) . ?
O4B C22B 1.225(4) . ?
O5B C22B 1.331(4) . ?
O5B C23B 1.467(4) . ?
N1B C6B 1.376(4) . ?
N1B C2B 1.377(4) . ?
N1B H1B 0.93(4) . ?
N3B C2B 1.368(4) . ?
N3B C4B 1.374(4) . ?
N3B H3B 0.80(3) . ?
N13B C2B 1.303(4) . ?
N13B C14B 1.403(4) . ?
N15B C14B 1.360(4) . ?
N15B C16B 1.408(4) . ?
N15B H15B 0.95(5) . ?
C4B C5B 1.517(5) . ?
C5B C6B 1.530(5) . ?
C5B C7B 1.550(5) . ?
C5B C10B 1.557(5) . ?
C7B C8B 1.484(6) . ?
C7B H7C 0.9700 . ?
C7B H7D 0.9700 . ?
C8B C9B 1.272(8) . ?
C8B H8B 0.9300 . ?
C9B H9D 0.9300 . ?
C9B H9C 0.9300 . ?
C10B C11B 1.488(7) . ?
C10B H10C 0.9700 . ?
C10B H10D 0.9700 . ?
C11B C12B 1.181(9) . ?
C11B H11B 0.9300 . ?
C12B H12D 0.9300 . ?
C12B H12C 0.9300 . ?
C16B C17B 1.405(4) . ?
C16B C21B 1.428(4) . ?
C17B C18B 1.370(5) . ?
C17B H17B 0.9300 . ?
C18B C19B 1.391(6) . ?
C18B H18B 0.9300 . ?
C19B C20B 1.384(5) . ?
C19B H19B 0.9300 . ?
C20B C21B 1.404(5) . ?
C20B H20B 0.9300 . ?
C21B C22B 1.482(4) . ?
C23B C24B 1.493(6) . ?
C23B C25B 1.508(6) . ?
C23B H23B 0.9800 . ?
C24B H24D 0.9600 . ?
C24B H24E 0.9600 . ?
C24B H24F 0.9600 . ?
C25B H25D 0.9600 . ?
C25B H25E 0.9600 . ?
C25B H25F 0.9600 . ?

loop_
_cod_related_entry_id
_cod_related_entry_database
_cod_related_entry_code
1 ChemSpider 9490857
